data_4324980
loop_
_publ_author_name
'Matthew R. MacDonald'
'Joseph W. Ziller'
'William J. Evans'

_publ_contact_author
; 
Professor William J. Evans
Department of Chemistry
1102 Natural Sciences II
University of California, Irvine
Irvine, CA 92697-2025
;
_publ_contact_author_email wevans@uci.edu
_publ_contact_author_fax '1  949 824 2210'
_publ_contact_author_phone '1  949 824 5174'
_publ_section_title
;
 Coordination and Reductive Chemistry of Tetraphenylborate Complexes of
 Trivalent Rare Earth Metallocene Cations, [(C5Me5)2Ln][(\m-Ph)2BPh2]
;
_journal_name_full 'Inorganic Chemistry'
_journal_page_first 4092
_journal_page_last 4106
_journal_paper_doi 10.1021/ic2000409
_journal_volume 50
_journal_year 2011
_chemical_formula_sum 'C50 H62 B O2 Y'
_chemical_formula_weight 794.72
_chemical_name_systematic
; 
 ? 
;
_space_group_IT_number 13
_symmetry_cell_setting monoclinic
_symmetry_space_group_name_Hall '-P 2yc'
_symmetry_space_group_name_H-M 'P 1 2/c 1'
_atom_sites_solution_hydrogens geom
_atom_sites_solution_primary direct
_atom_sites_solution_secondary difmap
_audit_creation_method SHELXTL
_cell_angle_alpha 90.00
_cell_angle_beta 105.1600(10)
_cell_angle_gamma 90.00
_cell_formula_units_Z 2
_cell_length_a 10.3246(4)
_cell_length_b 14.1253(6)
_cell_length_c 15.5657(7)
_cell_measurement_reflns_used 9995
_cell_measurement_temperature 93(2)
_cell_measurement_theta_max 28.28
_cell_measurement_theta_min 2.50
_cell_volume 2191.07(16)
_computing_cell_refinement 'Bruker SAINT'
_computing_data_collection 'Bruker APEX2'
_computing_data_reduction 'Bruker SAINT'
_computing_molecular_graphics 'Bruker SHELXTL'
_computing_publication_material 'Bruker SHELXTL'
_computing_structure_refinement 'SHELXL-97 (Sheldrick, 2008)'
_computing_structure_solution 'SHELXS-97 (Sheldrick, 2008)'
_diffrn_ambient_temperature 93(2)
_diffrn_measured_fraction_theta_full 1.000
_diffrn_measured_fraction_theta_max 0.983
_diffrn_measurement_device_type 'Bruker APEX-II CCD'
_diffrn_measurement_method '\f and \w scans'
_diffrn_radiation_monochromator graphite
_diffrn_radiation_source 'fine-focus sealed tube'
_diffrn_radiation_type MoK\a
_diffrn_radiation_wavelength 0.71073
_diffrn_reflns_av_R_equivalents 0.0356
_diffrn_reflns_av_sigmaI/netI 0.0319
_diffrn_reflns_limit_h_max 13
_diffrn_reflns_limit_h_min -13
_diffrn_reflns_limit_k_max 18
_diffrn_reflns_limit_k_min -18
_diffrn_reflns_limit_l_max 20
_diffrn_reflns_limit_l_min -20
_diffrn_reflns_number 25745
_diffrn_reflns_theta_full 25.50
_diffrn_reflns_theta_max 28.29
_diffrn_reflns_theta_min 1.98
_exptl_absorpt_coefficient_mu 1.368
_exptl_absorpt_correction_T_max 0.8856
_exptl_absorpt_correction_T_min 0.7090
_exptl_absorpt_correction_type numerical
_exptl_absorpt_process_details 'Bruker SADABS'
_exptl_crystal_colour yellow
_exptl_crystal_density_diffrn 1.205
_exptl_crystal_density_meas ?
_exptl_crystal_description needle
_exptl_crystal_F_000 844
_exptl_crystal_size_max 0.27
_exptl_crystal_size_mid 0.10
_exptl_crystal_size_min 0.09
_refine_diff_density_max 0.505
_refine_diff_density_min -0.268
_refine_diff_density_rms 0.053
_refine_ls_extinction_method none
_refine_ls_goodness_of_fit_ref 1.036
_refine_ls_hydrogen_treatment constr
_refine_ls_matrix_type full
_refine_ls_number_parameters 384
_refine_ls_number_reflns 5359
_refine_ls_number_restraints 0
_refine_ls_restrained_S_all 1.036
_refine_ls_R_factor_all 0.0428
_refine_ls_R_factor_gt 0.0321
_refine_ls_shift/su_max 0.001
_refine_ls_shift/su_mean 0.000
_refine_ls_structure_factor_coef Fsqd
_refine_ls_weighting_details 'calc w=1/[\s^2^(Fo^2^)+(0.0431P)^2^+0.4843P] where P=(Fo^2^+2Fc^2^)/3'
_refine_ls_weighting_scheme calc
_refine_ls_wR_factor_gt 0.0734
_refine_ls_wR_factor_ref 0.0782
_reflns_number_gt 4640
_reflns_number_total 5359
_reflns_threshold_expression >2sigma(I)
_cod_data_source_file ic2000409_si_002_04.cif
_cod_data_source_block mrm9
_cod_depositor_comments
;
The following automatic conversions were performed:

'_exptl_crystal_density_meas' value 'none' was changed to '?' - the
value is perceived as not measured.

Automatic conversion script
Id: cif_fix_values 3008 2015-01-20 13:52:24Z robertas 
;
_cod_database_code 4324980

loop_
_symmetry_equiv_pos_as_xyz
'x, y, z'
'-x, y, -z+1/2'
'-x, -y, -z'
'x, -y, z-1/2'

loop_
_atom_site_label
_atom_site_type_symbol
_atom_site_fract_x
_atom_site_fract_y
_atom_site_fract_z
_atom_site_U_iso_or_equiv
_atom_site_adp_type
_atom_site_occupancy
_atom_site_symmetry_multiplicity
_atom_site_calc_flag
_atom_site_refinement_flags
_atom_site_disorder_assembly
_atom_site_disorder_group
Y1 Y 0.5000 0.657664(15) 0.7500 0.01758(7) Uani 1 2 d S . .
O1 O 0.35151(13) 0.76949(10) 0.68000(8) 0.0388(3) Uani 1 1 d . A .
C5 C 0.55003(15) 0.66730(10) 0.59477(9) 0.0191(3) Uani 1 1 d . A .
C1 C 0.4646(6) 0.5904(5) 0.5863(4) 0.0169(10) Uani 0.508(3) 1 d P A 1
C2 C 0.5349(5) 0.5162(3) 0.6417(3) 0.0193(7) Uani 0.508(3) 1 d P A 1
C3 C 0.6651(6) 0.5491(3) 0.6845(3) 0.0179(8) Uani 0.508(3) 1 d P A 1
C4 C 0.6757(8) 0.6436(3) 0.6554(6) 0.0188(12) Uani 0.508(3) 1 d P A 1
C6 C 0.3240(4) 0.5791(3) 0.5274(2) 0.0278(8) Uani 0.508(3) 1 d P A 1
H6A H 0.3240 0.5319 0.4813 0.042 Uiso 0.508(3) 1 calc PR A 1
H6B H 0.2925 0.6399 0.4993 0.042 Uiso 0.508(3) 1 calc PR A 1
H6C H 0.2643 0.5582 0.5633 0.042 Uiso 0.508(3) 1 calc PR A 1
C7 C 0.4852(4) 0.4146(2) 0.6397(2) 0.0300(8) Uani 0.508(3) 1 d P A 1
H7A H 0.4760 0.3877 0.5804 0.045 Uiso 0.508(3) 1 calc PR A 1
H7B H 0.3979 0.4136 0.6536 0.045 Uiso 0.508(3) 1 calc PR A 1
H7C H 0.5498 0.3770 0.6840 0.045 Uiso 0.508(3) 1 calc PR A 1
C8 C 0.7805(3) 0.4947(2) 0.7429(2) 0.0303(8) Uani 0.508(3) 1 d P A 1
H8A H 0.8517 0.4878 0.7123 0.045 Uiso 0.508(3) 1 calc PR A 1
H8B H 0.7494 0.4319 0.7555 0.045 Uiso 0.508(3) 1 calc PR A 1
H8C H 0.8154 0.5290 0.7989 0.045 Uiso 0.508(3) 1 calc PR A 1
C9 C 0.7998(3) 0.7037(3) 0.6771(2) 0.0282(8) Uani 0.508(3) 1 d P A 1
H9A H 0.8534 0.6897 0.6352 0.042 Uiso 0.508(3) 1 calc PR A 1
H9B H 0.8527 0.6899 0.7379 0.042 Uiso 0.508(3) 1 calc PR A 1
H9C H 0.7743 0.7707 0.6726 0.042 Uiso 0.508(3) 1 calc PR A 1
C10 C 0.5182(6) 0.7609(4) 0.5463(4) 0.0247(10) Uani 0.508(3) 1 d P A 1
H10A H 0.5690 0.7661 0.5014 0.037 Uiso 0.508(3) 1 calc PR A 1
H10B H 0.5430 0.8130 0.5890 0.037 Uiso 0.508(3) 1 calc PR A 1
H10C H 0.4219 0.7642 0.5171 0.037 Uiso 0.508(3) 1 calc PR A 1
C1B C 0.4996(6) 0.5725(4) 0.6063(4) 0.0142(11) Uani 0.492(3) 1 d P A 2
C2B C 0.6025(6) 0.5268(3) 0.6725(3) 0.0147(7) Uani 0.492(3) 1 d P A 2
C3B C 0.7087(4) 0.5917(3) 0.7035(2) 0.0178(7) Uani 0.492(3) 1 d P A 2
C4B C 0.6781(9) 0.6776(4) 0.6558(6) 0.0196(12) Uani 0.492(3) 1 d P A 2
C6B C 0.3695(4) 0.5327(3) 0.5553(2) 0.0265(8) Uani 0.492(3) 1 d P A 2
H6BA H 0.3801 0.5040 0.5003 0.040 Uiso 0.492(3) 1 calc PR A 2
H6BB H 0.3026 0.5834 0.5408 0.040 Uiso 0.492(3) 1 calc PR A 2
H6BC H 0.3399 0.4845 0.5912 0.040 Uiso 0.492(3) 1 calc PR A 2
C7B C 0.6091(3) 0.4226(2) 0.6909(2) 0.0263(8) Uani 0.492(3) 1 d P A 2
H7BA H 0.6623 0.3917 0.6552 0.039 Uiso 0.492(3) 1 calc PR A 2
H7BB H 0.5182 0.3962 0.6754 0.039 Uiso 0.492(3) 1 calc PR A 2
H7BC H 0.6514 0.4117 0.7542 0.039 Uiso 0.492(3) 1 calc PR A 2
C8B C 0.8403(3) 0.5709(3) 0.7709(2) 0.0284(8) Uani 0.492(3) 1 d P A 2
H8BA H 0.9108 0.5617 0.7401 0.043 Uiso 0.492(3) 1 calc PR A 2
H8BB H 0.8312 0.5134 0.8041 0.043 Uiso 0.492(3) 1 calc PR A 2
H8BC H 0.8643 0.6243 0.8124 0.043 Uiso 0.492(3) 1 calc PR A 2
C9B C 0.7687(4) 0.7624(3) 0.6644(3) 0.0280(8) Uani 0.492(3) 1 d P A 2
H9BA H 0.8218 0.7578 0.6208 0.042 Uiso 0.492(3) 1 calc PR A 2
H9BB H 0.8290 0.7644 0.7246 0.042 Uiso 0.492(3) 1 calc PR A 2
H9BC H 0.7144 0.8202 0.6535 0.042 Uiso 0.492(3) 1 calc PR A 2
C10B C 0.4831(6) 0.7353(4) 0.5239(4) 0.0282(11) Uani 0.492(3) 1 d P A 2
H10D H 0.5155 0.7249 0.4708 0.042 Uiso 0.492(3) 1 calc PR A 2
H10E H 0.5039 0.8002 0.5453 0.042 Uiso 0.492(3) 1 calc PR A 2
H10F H 0.3857 0.7255 0.5089 0.042 Uiso 0.492(3) 1 calc PR A 2
C11 C 0.27732(18) 0.83398(13) 0.64415(12) 0.0363(4) Uani 1 1 d . . .
C12 C 0.3111(2) 0.93438(15) 0.66812(15) 0.0513(6) Uani 1 1 d . A .
H12A H 0.4089 0.9419 0.6863 0.077 Uiso 1 1 calc R . .
H12B H 0.2736 0.9527 0.7174 0.077 Uiso 1 1 calc R . .
H12C H 0.2733 0.9748 0.6165 0.077 Uiso 1 1 calc R . .
C13 C 0.1511(2) 0.81448(16) 0.57492(17) 0.0593(7) Uani 1 1 d . A .
H13A H 0.1352 0.7460 0.5705 0.089 Uiso 1 1 calc R . .
H13B H 0.1586 0.8388 0.5175 0.089 Uiso 1 1 calc R . .
H13C H 0.0760 0.8457 0.5911 0.089 Uiso 1 1 calc R . .
B1 B 1.0000 0.17869(16) 0.7500 0.0231(5) Uani 1 2 d S . .
C14 C 1.12051(16) 0.11266(12) 0.81012(10) 0.0268(3) Uani 1 1 d . B .
C15 C 1.25640(18) 0.13585(13) 0.82954(13) 0.0355(4) Uani 1 1 d . . .
H15A H 1.2825 0.1911 0.8035 0.043 Uiso 1 1 calc R B .
C16 C 1.3554(2) 0.08086(15) 0.88585(14) 0.0486(6) Uani 1 1 d . B .
H16A H 1.4472 0.0981 0.8960 0.058 Uiso 1 1 calc R . .
C17 C 1.3211(2) 0.00223(16) 0.92652(13) 0.0521(6) Uani 1 1 d . . .
H17A H 1.3885 -0.0350 0.9650 0.063 Uiso 1 1 calc R B .
C18 C 1.1888(3) -0.02212(17) 0.91114(16) 0.0590(6) Uani 1 1 d . B .
H18A H 1.1638 -0.0758 0.9400 0.071 Uiso 1 1 calc R . .
C19 C 1.0902(2) 0.03198(15) 0.85290(14) 0.0458(5) Uani 1 1 d . . .
H19A H 0.9990 0.0131 0.8421 0.055 Uiso 1 1 calc R B .
C20 C 0.9376(6) 0.2380(3) 0.8270(3) 0.0183(10) Uiso 0.500(13) 1 d P B 1
C21 C 0.9986(7) 0.3213(5) 0.8635(4) 0.0249(12) Uani 0.500(13) 1 d P B 1
H21A H 1.0691 0.3460 0.8413 0.030 Uiso 0.500(13) 1 calc PR B 1
C22 C 0.9622(9) 0.3710(4) 0.9313(3) 0.0252(14) Uani 0.500(13) 1 d P B 1
H22A H 1.0071 0.4280 0.9541 0.030 Uiso 0.500(13) 1 calc PR B 1
C23 C 0.8608(9) 0.3365(5) 0.9647(3) 0.0323(16) Uani 0.500(13) 1 d P B 1
H23A H 0.8337 0.3697 1.0102 0.039 Uiso 0.500(13) 1 calc PR B 1
C24 C 0.7989(8) 0.2529(5) 0.9310(3) 0.0321(13) Uani 0.500(13) 1 d P B 1
H24A H 0.7299 0.2278 0.9545 0.039 Uiso 0.500(13) 1 calc PR B 1
C25 C 0.8359(8) 0.2051(5) 0.8635(5) 0.0259(12) Uani 0.500(13) 1 d P B 1
H25A H 0.7907 0.1480 0.8412 0.031 Uiso 0.500(13) 1 calc PR B 1
C20B C 0.9706(6) 0.2482(3) 0.8222(2) 0.0194(11) Uiso 0.500(13) 1 d P B 2
C21B C 1.0362(6) 0.3346(5) 0.8488(4) 0.0175(11) Uani 0.500(13) 1 d P B 2
H21B H 1.1003 0.3557 0.8190 0.021 Uiso 0.500(13) 1 calc PR B 2
C22B C 1.0128(7) 0.3907(4) 0.9160(4) 0.0231(13) Uani 0.500(13) 1 d P B 2
H22B H 1.0601 0.4487 0.9309 0.028 Uiso 0.500(13) 1 calc PR B 2
C23B C 0.9215(9) 0.3630(4) 0.9611(3) 0.0267(14) Uani 0.500(13) 1 d P B 2
H23B H 0.9041 0.4019 1.0066 0.032 Uiso 0.500(13) 1 calc PR B 2
C24B C 0.8557(8) 0.2785(5) 0.9396(3) 0.0303(13) Uani 0.500(13) 1 d P B 2
H24B H 0.7926 0.2582 0.9705 0.036 Uiso 0.500(13) 1 calc PR B 2
C25B C 0.8817(8) 0.2219(5) 0.8718(5) 0.0270(13) Uani 0.500(13) 1 d P B 2
H25B H 0.8367 0.1629 0.8592 0.032 Uiso 0.500(13) 1 calc PR B 2

loop_
_atom_site_aniso_label
_atom_site_aniso_U_11
_atom_site_aniso_U_22
_atom_site_aniso_U_33
_atom_site_aniso_U_23
_atom_site_aniso_U_13
_atom_site_aniso_U_12
Y1 0.01636(10) 0.02374(11) 0.01241(10) 0.000 0.00336(7) 0.000
O1 0.0400(7) 0.0460(8) 0.0321(7) 0.0038(6) 0.0122(6) 0.0232(6)
C5 0.0234(7) 0.0207(7) 0.0149(6) 0.0011(5) 0.0082(6) 0.0020(6)
C1 0.028(3) 0.015(2) 0.007(2) 0.0043(17) 0.004(2) 0.0097(19)
C2 0.023(2) 0.0205(19) 0.0144(17) -0.0057(16) 0.0059(15) 0.0017(18)
C3 0.020(2) 0.016(2) 0.0185(17) -0.0016(15) 0.0063(19) 0.0008(18)
C4 0.0174(18) 0.021(3) 0.022(2) -0.003(3) 0.0107(14) -0.003(3)
C6 0.0253(18) 0.038(2) 0.0191(16) -0.0071(15) 0.0041(14) -0.0031(16)
C7 0.049(2) 0.0197(16) 0.0266(16) -0.0052(13) 0.0201(15) -0.0045(15)
C8 0.0316(18) 0.0313(18) 0.0295(17) 0.0065(14) 0.0106(14) 0.0130(14)
C9 0.0251(17) 0.036(2) 0.0268(17) -0.0039(15) 0.0120(13) -0.0059(16)
C10 0.039(3) 0.017(3) 0.022(3) 0.0048(16) 0.015(2) 0.0039(18)
C1B 0.020(3) 0.013(3) 0.009(3) 0.004(2) 0.002(2) 0.0070(19)
C2B 0.013(2) 0.0139(19) 0.017(2) -0.0008(15) 0.005(2) 0.0015(18)
C3B 0.0170(17) 0.0184(19) 0.0205(18) 0.0029(16) 0.0094(14) 0.0023(16)
C4B 0.026(2) 0.019(3) 0.0161(19) 0.000(3) 0.0099(15) -0.001(3)
C6B 0.0211(17) 0.035(2) 0.0219(17) -0.0089(16) 0.0037(14) -0.0031(16)
C7B 0.0340(18) 0.0171(16) 0.0320(17) 0.0004(13) 0.0161(15) 0.0036(13)
C8B 0.0193(15) 0.0362(19) 0.0291(17) 0.0023(14) 0.0051(13) 0.0026(14)
C9B 0.0329(19) 0.024(2) 0.0303(18) 0.0014(15) 0.0144(15) -0.0071(16)
C10B 0.041(3) 0.024(3) 0.022(3) 0.0011(19) 0.014(2) 0.007(2)
C11 0.0315(9) 0.0379(10) 0.0334(9) -0.0102(8) -0.0023(7) 0.0152(8)
C12 0.0485(12) 0.0397(11) 0.0519(13) -0.0158(10) -0.0115(10) 0.0074(9)
C13 0.0438(12) 0.0476(12) 0.0669(15) -0.0281(11) -0.0204(11) 0.0111(10)
B1 0.0256(12) 0.0153(11) 0.0235(12) 0.000 -0.0026(10) 0.000
C14 0.0284(8) 0.0242(8) 0.0224(8) -0.0039(6) -0.0030(6) 0.0049(7)
C15 0.0289(9) 0.0282(9) 0.0421(10) -0.0169(7) -0.0038(8) 0.0032(7)
C16 0.0310(10) 0.0459(12) 0.0539(12) -0.0314(10) -0.0155(9) 0.0119(9)
C17 0.0546(13) 0.0537(13) 0.0331(10) -0.0073(9) -0.0152(9) 0.0287(11)
C18 0.0648(15) 0.0567(14) 0.0528(13) 0.0293(11) 0.0104(11) 0.0291(12)
C19 0.0361(10) 0.0439(11) 0.0542(12) 0.0237(10) 0.0064(9) 0.0119(9)
C21 0.024(3) 0.025(2) 0.025(2) 0.0086(16) 0.0063(19) -0.002(2)
C22 0.036(4) 0.019(2) 0.020(2) 0.0041(18) 0.007(2) 0.003(2)
C23 0.041(4) 0.030(3) 0.028(2) 0.008(2) 0.013(2) 0.016(3)
C24 0.029(3) 0.034(3) 0.037(2) 0.0124(19) 0.016(2) 0.008(2)
C25 0.023(3) 0.026(3) 0.029(2) 0.0074(19) 0.008(3) 0.001(2)
C21B 0.016(2) 0.016(2) 0.018(2) -0.0015(16) 0.0000(15) 0.0012(18)
C22B 0.027(3) 0.019(2) 0.0197(19) 0.0033(15) 0.0013(17) 0.0056(17)
C23B 0.033(3) 0.026(3) 0.023(2) 0.0053(19) 0.010(2) 0.007(2)
C24B 0.025(3) 0.036(3) 0.033(2) 0.010(2) 0.012(2) 0.005(3)
C25B 0.019(3) 0.023(3) 0.037(2) 0.0046(19) 0.003(3) -0.001(2)

loop_
_atom_type_symbol
_atom_type_description
_atom_type_scat_dispersion_real
_atom_type_scat_dispersion_imag
_atom_type_scat_source
C C 0.0033 0.0016 'International Tables Vol C Tables 4.2.6.8 and 6.1.1.4'
H H 0.0000 0.0000 'International Tables Vol C Tables 4.2.6.8 and 6.1.1.4'
B B 0.0013 0.0007 'International Tables Vol C Tables 4.2.6.8 and 6.1.1.4'
O O 0.0106 0.0060 'International Tables Vol C Tables 4.2.6.8 and 6.1.1.4'
Y Y -2.7962 3.5667 'International Tables Vol C Tables 4.2.6.8 and 6.1.1.4'

loop_
_geom_angle_atom_site_label_1
_geom_angle_atom_site_label_2
_geom_angle_atom_site_label_3
_geom_angle
_geom_angle_site_symmetry_1
_geom_angle_site_symmetry_3
Cnt Y1 O1 107.3 . .
Cnt Y1 O1 104.4 2_656 .
Cnt Y1 Cnt 133.6 2_656 .
O1 Y1 O1 91.88(7) 2_656 .
O1 Y1 C1B 126.69(16) 2_656 .
O1 Y1 C1B 93.53(11) . .
O1 Y1 C1B 93.53(11) 2_656 2_656
O1 Y1 C1B 126.69(16) . 2_656
C1B Y1 C1B 123.4(2) . 2_656
O1 Y1 C2B 125.56(11) 2_656 2_656
O1 Y1 C2B 114.49(15) . 2_656
C1B Y1 C2B 99.57(16) . 2_656
C1B Y1 C2B 32.33(13) 2_656 2_656
O1 Y1 C2B 114.49(15) 2_656 .
O1 Y1 C2B 125.56(11) . .
C1B Y1 C2B 32.33(13) . .
C1B Y1 C2B 99.57(16) 2_656 .
C2B Y1 C2B 88.5(2) 2_656 .
O1 Y1 C5 77.95(4) 2_656 2_656
O1 Y1 C5 97.82(4) . 2_656
C1B Y1 C5 152.57(15) . 2_656
C1B Y1 C5 33.07(14) 2_656 2_656
C2B Y1 C5 53.00(9) 2_656 2_656
C2B Y1 C5 132.59(9) . 2_656
O1 Y1 C5 97.82(5) 2_656 .
O1 Y1 C5 77.95(4) . .
C1B Y1 C5 33.07(15) . .
C1B Y1 C5 152.57(15) 2_656 .
C2B Y1 C5 132.58(9) 2_656 .
C2B Y1 C5 53.00(9) . .
C5 Y1 C5 174.00(6) 2_656 .
O1 Y1 C3B 83.04(12) 2_656 .
O1 Y1 C3B 128.03(9) . .
C1B Y1 C3B 53.10(16) . .
C1B Y1 C3B 105.26(18) 2_656 .
C2B Y1 C3B 110.02(18) 2_656 .
C2B Y1 C3B 31.57(13) . .
C5 Y1 C3B 130.75(9) 2_656 .
C5 Y1 C3B 52.01(8) . .
O1 Y1 C3B 128.03(9) 2_656 2_656
O1 Y1 C3B 83.04(12) . 2_656
C1B Y1 C3B 105.26(18) . 2_656
C1B Y1 C3B 53.10(16) 2_656 2_656
C2B Y1 C3B 31.57(13) 2_656 2_656
C2B Y1 C3B 110.02(18) . 2_656
C5 Y1 C3B 52.01(8) 2_656 2_656
C5 Y1 C3B 130.75(9) . 2_656
C3B Y1 C3B 138.3(2) . 2_656
O1 Y1 C4 105.19(16) 2_656 2_656
O1 Y1 C4 80.96(15) . 2_656
C1B Y1 C4 128.0(2) . 2_656
C1B Y1 C4 46.5(2) 2_656 2_656
C2B Y1 C4 41.91(14) 2_656 2_656
C2B Y1 C4 129.50(16) . 2_656
C5 Y1 C4 31.74(19) 2_656 2_656
C5 Y1 C4 149.13(19) . 2_656
C3B Y1 C4 150.18(18) . 2_656
C3B Y1 C4 22.88(18) 2_656 2_656
O1 Y1 C4 80.97(15) 2_656 .
O1 Y1 C4 105.19(16) . .
C1B Y1 C4 46.5(2) . .
C1B Y1 C4 128.0(2) 2_656 .
C2B Y1 C4 129.50(16) 2_656 .
C2B Y1 C4 41.91(14) . .
C5 Y1 C4 149.13(19) 2_656 .
C5 Y1 C4 31.74(19) . .
C3B Y1 C4 22.88(18) . .
C3B Y1 C4 150.18(18) 2_656 .
C4 Y1 C4 171.3(2) 2_656 .
O1 Y1 C4B 73.29(15) 2_656 .
O1 Y1 C4B 98.03(18) . .
C1B Y1 C4B 53.4(2) . .
C1B Y1 C4B 134.1(2) 2_656 .
C2B Y1 C4B 139.79(17) 2_656 .
C2B Y1 C4B 52.31(14) . .
C5 Y1 C4B 147.45(19) 2_656 .
C5 Y1 C4B 31.3(2) . .
C3B Y1 C4B 31.14(14) . .
C3B Y1 C4B 158.67(16) 2_656 .
C4 Y1 C4B 178.19(19) 2_656 .
C4 Y1 C4B 10.43(12) . .
O1 Y1 C4B 98.03(18) 2_656 2_656
O1 Y1 C4B 73.29(15) . 2_656
C1B Y1 C4B 134.1(3) . 2_656
C1B Y1 C4B 53.4(2) 2_656 2_656
C2B Y1 C4B 52.31(14) 2_656 2_656
C2B Y1 C4B 139.79(17) . 2_656
C5 Y1 C4B 31.3(2) 2_656 2_656
C5 Y1 C4B 147.45(19) . 2_656
C3B Y1 C4B 158.67(16) . 2_656
C3B Y1 C4B 31.14(14) 2_656 2_656
C4 Y1 C4B 10.43(12) 2_656 2_656
C4 Y1 C4B 178.19(18) . 2_656
C4B Y1 C4B 167.8(2) . 2_656
O1 Y1 C1 83.23(12) 2_656 2_656
O1 Y1 C1 128.01(17) . 2_656
C1B Y1 C1 130.12(16) . 2_656
C1B Y1 C1 10.36(12) 2_656 2_656
C2B Y1 C1 42.69(14) 2_656 2_656
C2B Y1 C1 102.8(2) . 2_656
C5 Y1 C1 30.50(17) 2_656 2_656
C5 Y1 C1 154.03(17) . 2_656
C3B Y1 C1 102.79(18) . 2_656
C3B Y1 C1 61.56(15) 2_656 2_656
C4 Y1 C1 51.4(2) 2_656 2_656
C4 Y1 C1 124.7(2) . 2_656
C4B Y1 C1 128.9(2) . 2_656
C4B Y1 C1 56.5(2) 2_656 2_656
O1 Y1 C1 128.01(17) 2_656 .
O1 Y1 C1 83.23(12) . .
C1B Y1 C1 10.36(12) . .
C1B Y1 C1 130.12(16) 2_656 .
C2B Y1 C1 102.8(2) 2_656 .
C2B Y1 C1 42.69(13) . .
C5 Y1 C1 154.03(17) 2_656 .
C5 Y1 C1 30.50(17) . .
C3B Y1 C1 61.56(15) . .
C3B Y1 C1 102.79(18) 2_656 .
C4 Y1 C1 124.7(2) 2_656 .
C4 Y1 C1 51.4(2) . .
C4B Y1 C1 56.5(2) . .
C4B Y1 C1 128.9(2) 2_656 .
C1 Y1 C1 138.0(3) 2_656 .
O1 Y1 C3 129.13(8) 2_656 2_656
O1 Y1 C3 99.41(14) . 2_656
C1B Y1 C3 102.07(18) . 2_656
C1B Y1 C3 41.36(15) 2_656 2_656
C2B Y1 C3 15.09(10) 2_656 2_656
C2B Y1 C3 98.47(18) . 2_656
C5 Y1 C3 51.50(8) 2_656 2_656
C5 Y1 C3 133.02(8) . 2_656
C3B Y1 C3 123.5(2) . 2_656
C3B Y1 C3 16.51(10) 2_656 2_656
C4 Y1 C3 31.07(13) 2_656 2_656
C4 Y1 C3 140.38(16) . 2_656
C4B Y1 C3 150.74(16) . 2_656
C4B Y1 C3 41.32(14) 2_656 2_656
C1 Y1 C3 51.13(14) 2_656 2_656
C1 Y1 C3 102.62(18) . 2_656
O1 Y1 C3 99.41(14) 2_656 .
O1 Y1 C3 129.13(8) . .
C1B Y1 C3 41.36(15) . .
C1B Y1 C3 102.07(18) 2_656 .
C2B Y1 C3 98.47(18) 2_656 .
C2B Y1 C3 15.09(10) . .
C5 Y1 C3 133.02(8) 2_656 .
C5 Y1 C3 51.50(8) . .
C3B Y1 C3 16.51(10) . .
C3B Y1 C3 123.5(2) 2_656 .
C4 Y1 C3 140.38(16) 2_656 .
C4 Y1 C3 31.07(13) . .
C4B Y1 C3 41.32(14) . .
C4B Y1 C3 150.74(16) 2_656 .
C1 Y1 C3 102.62(18) 2_656 .
C1 Y1 C3 51.13(14) . .
C3 Y1 C3 110.3(2) 2_656 .
O1 Y1 C2 113.51(11) 2_656 2_656
O1 Y1 C2 129.13(11) . 2_656
C1B Y1 C2 103.28(14) . 2_656
C1B Y1 C2 21.32(14) 2_656 2_656
C2B Y1 C2 16.16(10) 2_656 2_656
C2B Y1 C2 84.25(12) . 2_656
C5 Y1 C2 50.77(9) 2_656 2_656
C5 Y1 C2 135.22(9) . 2_656
C3B Y1 C2 99.40(14) . 2_656
C3B Y1 C2 46.35(12) 2_656 2_656
C4 Y1 C2 50.89(14) 2_656 2_656
C4 Y1 C2 121.27(16) . 2_656
C4B Y1 C2 130.52(18) . 2_656
C4B Y1 C2 60.51(14) 2_656 2_656
C1 Y1 C2 30.96(11) 2_656 2_656
C1 Y1 C2 109.1(2) . 2_656
C3 Y1 C2 30.45(12) 2_656 2_656
C3 Y1 C2 90.92(13) . 2_656
O1 Y1 C2 129.12(11) 2_656 .
O1 Y1 C2 113.51(11) . .
C1B Y1 C2 21.32(14) . .
C1B Y1 C2 103.28(14) 2_656 .
C2B Y1 C2 84.25(12) 2_656 .
C2B Y1 C2 16.16(10) . .
C5 Y1 C2 135.22(9) 2_656 .
C5 Y1 C2 50.77(9) . .
C3B Y1 C2 46.35(12) . .
C3B Y1 C2 99.40(14) 2_656 .
C4 Y1 C2 121.27(16) 2_656 .
C4 Y1 C2 50.88(14) . .
C4B Y1 C2 60.51(14) . .
C4B Y1 C2 130.52(18) 2_656 .
C1 Y1 C2 109.1(2) 2_656 .
C1 Y1 C2 30.95(11) . .
C3 Y1 C2 90.92(13) 2_656 .
C3 Y1 C2 30.45(12) . .
C2 Y1 C2 84.45(16) 2_656 .
C11 O1 Y1 176.05(14) . .
C1 C5 C4B 127.1(3) . .
C1 C5 C4 109.0(3) . .
C4B C5 C4 19.4(2) . .
C1 C5 C1B 19.2(2) . .
C4B C5 C1B 108.1(3) . .
C4 C5 C1B 89.7(3) . .
C1 C5 C10B 106.0(3) . .
C4B C5 C10B 126.9(3) . .
C4 C5 C10B 143.6(4) . .
C1B C5 C10B 124.7(3) . .
C1 C5 C10 126.0(3) . .
C4B C5 C10 106.7(3) . .
C4 C5 C10 125.0(3) . .
C1B C5 C10 145.2(3) . .
C10B C5 C10 21.6(2) . .
C1 C5 Y1 76.8(3) . .
C4B C5 Y1 76.1(4) . .
C4 C5 Y1 75.0(3) . .
C1B C5 Y1 71.0(3) . .
C10B C5 Y1 123.7(2) . .
C10 C5 Y1 116.0(2) . .
C5 C1 C2 107.9(4) . .
C5 C1 C6 129.0(4) . .
C2 C1 C6 123.0(6) . .
C5 C1 Y1 72.7(3) . .
C2 C1 Y1 76.3(3) . .
C6 C1 Y1 119.4(4) . .
C3 C2 C1 108.2(4) . .
C3 C2 C7 126.4(4) . .
C1 C2 C7 124.4(5) . .
C3 C2 Y1 74.2(2) . .
C1 C2 Y1 72.8(3) . .
C7 C2 Y1 127.7(2) . .
C2 C3 C4 107.6(5) . .
C2 C3 C8 128.4(4) . .
C4 C3 C8 123.8(5) . .
C2 C3 Y1 75.4(2) . .
C4 C3 Y1 72.3(4) . .
C8 C3 Y1 122.9(2) . .
C3 C4 C5 107.3(5) . .
C3 C4 C9 126.2(6) . .
C5 C4 C9 126.2(4) . .
C3 C4 Y1 76.7(4) . .
C5 C4 Y1 73.2(3) . .
C9 C4 Y1 120.3(4) . .
C2B C1B C5 106.3(4) . .
C2B C1B C6B 128.0(5) . .
C5 C1B C6B 125.6(3) . .
C2B C1B Y1 75.5(3) . .
C5 C1B Y1 75.9(3) . .
C6B C1B Y1 116.4(4) . .
C3B C2B C1B 108.5(4) . .
C3B C2B C7B 125.4(4) . .
C1B C2B C7B 124.8(5) . .
C3B C2B Y1 75.6(2) . .
C1B C2B Y1 72.2(3) . .
C7B C2B Y1 128.2(2) . .
C2B C3B C4B 109.3(4) . .
C2B C3B C8B 125.9(4) . .
C4B C3B C8B 124.6(5) . .
C2B C3B Y1 72.79(19) . .
C4B C3B Y1 75.7(4) . .
C8B C3B Y1 122.2(2) . .
C3B C4B C5 107.7(4) . .
C3B C4B C9B 126.0(7) . .
C5 C4B C9B 126.2(6) . .
C3B C4B Y1 73.2(4) . .
C5 C4B Y1 72.5(4) . .
C9B C4B Y1 122.7(4) . .
O1 C11 C13 121.20(18) . .
O1 C11 C12 121.15(17) . .
C13 C11 C12 117.65(16) . .
C20B B1 C20B 103.1(4) . 2_756
C20B B1 C14 120.1(2) . 2_756
C20B B1 C14 101.89(15) 2_756 2_756
C20B B1 C14 101.89(14) . .
C20B B1 C14 120.1(2) 2_756 .
C14 B1 C14 110.61(17) 2_756 .
C20B B1 C20 111.7(3) . 2_756
C20B B1 C20 12.89(18) 2_756 2_756
C14 B1 C20 104.24(13) 2_756 2_756
C14 B1 C20 108.0(2) . 2_756
C20B B1 C20 12.89(18) . .
C20B B1 C20 111.7(3) 2_756 .
C14 B1 C20 108.0(2) 2_756 .
C14 B1 C20 104.24(13) . .
C20 B1 C20 121.7(4) 2_756 .
C15 C14 C19 115.26(16) . .
C15 C14 B1 124.10(15) . .
C19 C14 B1 120.36(15) . .
C14 C15 C16 122.4(2) . .
C17 C16 C15 120.4(2) . .
C18 C17 C16 119.36(18) . .
C17 C18 C19 120.0(2) . .
C14 C19 C18 122.6(2) . .
C21 C20 C25 115.2(4) . .
C21 C20 B1 119.1(4) . .
C25 C20 B1 125.4(4) . .
C20 C21 C22 123.6(5) . .
C23 C22 C21 119.2(5) . .
C22 C23 C24 119.0(4) . .
C23 C24 C25 120.9(5) . .
C24 C25 C20 122.1(5) . .
C25B C20B C21B 113.8(4) . .
C25B C20B B1 120.3(4) . .
C21B C20B B1 125.7(4) . .
C22B C21B C20B 123.7(4) . .
C23B C22B C21B 120.2(4) . .
C24B C23B C22B 119.1(4) . .
C23B C24B C25B 120.0(5) . .
C20B C25B C24B 123.2(5) . .

loop_
_geom_bond_atom_site_label_1
_geom_bond_atom_site_label_2
_geom_bond_distance
_geom_bond_site_symmetry_2
Y1 Cnt 2.328 .
Y1 O1 2.2714(12) 2_656
Y1 O1 2.2714(12) .
Y1 C1B 2.538(7) .
Y1 C1B 2.538(7) 2_656
Y1 C2B 2.580(3) 2_656
Y1 C2B 2.581(3) .
Y1 C5 2.6031(14) 2_656
Y1 C5 2.6031(14) .
Y1 C3B 2.617(3) .
Y1 C3B 2.617(3) 2_656
Y1 C4 2.627(8) 2_656
Y1 C4 2.627(8) .
Y1 C4B 2.650(9) .
Y1 C4B 2.650(9) 2_656
Y1 C1 2.653(6) 2_656
Y1 C1 2.653(6) .
Y1 C3 2.684(4) 2_656
Y1 C3 2.684(4) .
Y1 C2 2.699(3) 2_656
Y1 C2 2.699(3) .
O1 C11 1.226(2) .
C5 C1 1.384(8) .
C5 C4B 1.420(9) .
C5 C4 1.430(9) .
C5 C1B 1.465(7) .
C5 C10B 1.490(7) .
C5 C10 1.516(6) .
C1 C2 1.429(5) .
C1 C6 1.509(6) .
C2 C3 1.414(6) .
C2 C7 1.521(5) .
C3 C4 1.423(6) .
C3 C8 1.507(5) .
C4 C9 1.499(8) .
C1B C2B 1.425(5) .
C1B C6B 1.480(7) .
C2B C3B 1.414(6) .
C2B C7B 1.498(5) .
C3B C4B 1.414(6) .
C3B C8B 1.513(5) .
C4B C9B 1.504(7) .
C11 C13 1.484(3) .
C11 C12 1.485(3) .
B1 C20B 1.580(4) .
B1 C20B 1.580(4) 2_756
B1 C14 1.639(2) 2_756
B1 C14 1.639(2) .
B1 C20 1.720(5) 2_756
B1 C20 1.720(5) .
C14 C15 1.395(2) .
C14 C19 1.396(3) .
C15 C16 1.396(3) .
C16 C17 1.370(3) .
C17 C18 1.367(4) .
C18 C19 1.400(3) .
C20 C21 1.385(7) .
C20 C25 1.397(7) .
C21 C22 1.399(8) .
C22 C23 1.374(7) .
C23 C24 1.379(7) .
C24 C25 1.386(9) .
C20B C25B 1.396(7) .
C20B C21B 1.405(7) .
C21B C22B 1.382(7) .
C22B C23B 1.372(7) .
C23B C24B 1.371(7) .
C24B C25B 1.403(9) .
